data_7212770
loop_
_publ_author_name
'Kinuta, Takafumi'
'Sato, Tomohiro'
'Tajima, Nobuo'
'Kuroda, Reiko'
'Matsubara, Yoshio'
'Imai, Yoshitane'

_publ_section_title
;
 Chiral crystallization of ether- and imide-bridged biphenyl compounds
 without any outside chiral source
;
_journal_issue 11
_journal_name_full CrystEngComm
_journal_page_first 3483
_journal_paper_doi 10.1039/c0ce00055h
_journal_volume 12
_journal_year 2010
_chemical_formula_moiety 'C20 H13 N O2'
_chemical_formula_sum 'C20 H13 N O2'
_chemical_formula_weight 299.31
_chemical_name_systematic
;
?
;
_space_group_IT_number 19
_symmetry_cell_setting orthorhombic
_symmetry_space_group_name_Hall 'P 2ac 2ab'
_symmetry_space_group_name_H-M 'P 21 21 21'
_atom_sites_solution_hydrogens geom
_atom_sites_solution_primary direct
_atom_sites_solution_secondary difmap
_audit_creation_method SHELXL-97
_cell_angle_alpha 90.00
_cell_angle_beta 90.00
_cell_angle_gamma 90.00
_cell_formula_units_Z 4
_cell_length_a 4.0648(4)
_cell_length_b 15.6753(14)
_cell_length_c 21.9435(19)
_cell_measurement_reflns_used 3478
_cell_measurement_temperature 100(2)
_cell_measurement_theta_max 28.28
_cell_measurement_theta_min 1.60
_cell_volume 1398.2(2)
_computing_cell_refinement 'Bruker SMART'
_computing_data_collection 'Bruker SMART'
_computing_data_reduction 'Bruker SHELXTL'
_computing_molecular_graphics 'Bruker SHELXTL'
_computing_publication_material 'Bruker SHELXTL'
_computing_structure_refinement 'SHELXL-97 (Sheldrick, 1997)'
_computing_structure_solution 'Bruker SHELXTL'
_diffrn_ambient_temperature 100(2)
_diffrn_measured_fraction_theta_full 0.998
_diffrn_measured_fraction_theta_max 0.998
_diffrn_measurement_device_type 'CCD area detector'
_diffrn_measurement_method 'phi and omega scans'
_diffrn_radiation_monochromator graphite
_diffrn_radiation_source 'fine-focus sealed tube'
_diffrn_radiation_type MoK\a
_diffrn_radiation_wavelength 0.71073
_diffrn_reflns_av_R_equivalents 0.0284
_diffrn_reflns_av_sigmaI/netI 0.0480
_diffrn_reflns_limit_h_max 5
_diffrn_reflns_limit_h_min -5
_diffrn_reflns_limit_k_max 20
_diffrn_reflns_limit_k_min -17
_diffrn_reflns_limit_l_max 29
_diffrn_reflns_limit_l_min -26
_diffrn_reflns_number 10420
_diffrn_reflns_theta_full 28.28
_diffrn_reflns_theta_max 28.28
_diffrn_reflns_theta_min 1.60
_exptl_absorpt_coefficient_mu 0.092
_exptl_absorpt_correction_T_max 0.99
_exptl_absorpt_correction_T_min 0.7881
_exptl_absorpt_correction_type empirical
_exptl_absorpt_process_details 'Bruker SADABS'
_exptl_crystal_colour colorless
_exptl_crystal_density_diffrn 1.422
_exptl_crystal_density_method 'not measured'
_exptl_crystal_description needle
_exptl_crystal_F_000 624
_exptl_crystal_size_max 0.55
_exptl_crystal_size_mid 0.15
_exptl_crystal_size_min 0.15
_refine_diff_density_max 0.236
_refine_diff_density_min -0.197
_refine_diff_density_rms 0.044
_refine_ls_abs_structure_details 'Flack H D (1983), Acta Cryst. A39, 876-881'
_refine_ls_abs_structure_Flack 0.2(10)
_refine_ls_extinction_method none
_refine_ls_goodness_of_fit_ref 0.924
_refine_ls_hydrogen_treatment mixed
_refine_ls_matrix_type full
_refine_ls_number_parameters 208
_refine_ls_number_reflns 3478
_refine_ls_number_restraints 0
_refine_ls_restrained_S_all 0.924
_refine_ls_R_factor_all 0.0439
_refine_ls_R_factor_gt 0.0364
_refine_ls_shift/su_max 0.001
_refine_ls_shift/su_mean 0.000
_refine_ls_structure_factor_coef Fsqd
_refine_ls_weighting_details 'calc w=1/[\s^2^(Fo^2^)+(0.0411P)^2^+0.0000P] where P=(Fo^2^+2Fc^2^)/3'
_refine_ls_weighting_scheme calc
_refine_ls_wR_factor_gt 0.0751
_refine_ls_wR_factor_ref 0.0765
_reflns_number_gt 2871
_reflns_number_total 3478
_reflns_threshold_expression >2sigma(I)
_cod_data_source_file c0ce00055h.txt
_cod_data_source_block 31840a-2
_cod_depositor_comments
;
The following automatic conversions were performed:

'_symmetry_cell_setting' value 'Orthorhombic' changed to
'orthorhombic' according to
/home/saulius/struct/CIF-dictionaries/cif_core.dic dictionary named
'cif_core.dic' version 2.4.2 from 2011-04-26.

Automatic conversion script
Id: cif_fix_values 1891 2012-01-12 08:04:46Z andrius 
;
_cod_database_code 7212770

loop_
_symmetry_equiv_pos_as_xyz
'x, y, z'
'-x+1/2, -y, z+1/2'
'-x, y+1/2, -z+1/2'
'x+1/2, -y+1/2, -z'

loop_
_atom_site_label
_atom_site_type_symbol
_atom_site_fract_x
_atom_site_fract_y
_atom_site_fract_z
_atom_site_U_iso_or_equiv
_atom_site_adp_type
_atom_site_occupancy
_atom_site_symmetry_multiplicity
_atom_site_calc_flag
_atom_site_refinement_flags
C1 C 0.4414(4) 0.20004(9) 0.73847(6) 0.0169(3) Uani 1 1 d .
C2 C 0.4405(4) 0.11089(9) 0.73888(6) 0.0166(3) Uani 1 1 d .
C3 C 0.5591(4) 0.06622(9) 0.78970(6) 0.0192(3) Uani 1 1 d .
H3 H 0.5513 0.0069 0.7901 0.023 Uiso 1 1 calc R
C4 C 0.6877(4) 0.10956(10) 0.83929(6) 0.0217(3) Uani 1 1 d .
H4 H 0.7732 0.0796 0.8723 0.026 Uiso 1 1 calc R
C5 C 0.6879(4) 0.19767(10) 0.83931(6) 0.0221(3) Uani 1 1 d .
H5 H 0.7712 0.2271 0.8727 0.027 Uiso 1 1 calc R
C6 C 0.5652(4) 0.24229(9) 0.79008(6) 0.0203(3) Uani 1 1 d .
H6 H 0.5644 0.3016 0.7911 0.024 Uiso 1 1 calc R
C7 C 0.3179(3) 0.25167(9) 0.68705(6) 0.0166(3) Uani 1 1 d .
C8 C 0.3742(3) 0.22886(8) 0.62595(6) 0.0162(3) Uani 1 1 d .
C9 C 0.2850(4) 0.28450(9) 0.57922(6) 0.0193(3) Uani 1 1 d .
H9 H 0.3332 0.2703 0.5390 0.023 Uiso 1 1 calc R
C10 C 0.1264(4) 0.36027(9) 0.59168(7) 0.0222(3) Uani 1 1 d .
H10 H 0.0647 0.3964 0.5601 0.027 Uiso 1 1 calc R
C11 C 0.0595(4) 0.38217(9) 0.65143(7) 0.0220(3) Uani 1 1 d .
H11 H -0.0523 0.4325 0.6601 0.026 Uiso 1 1 calc R
C12 C 0.1586(4) 0.32926(9) 0.69842(6) 0.0198(3) Uani 1 1 d .
H12 H 0.1186 0.3456 0.7385 0.024 Uiso 1 1 calc R
C13 C 0.3184(4) 0.05324(9) 0.68937(6) 0.0164(3) Uani 1 1 d .
O14 O 0.1729(3) -0.01196(6) 0.70184(4) 0.0217(2) Uani 1 1 d .
C15 C 0.5258(3) 0.14778(9) 0.60433(5) 0.0157(3) Uani 1 1 d .
O16 O 0.7037(2) 0.14686(6) 0.56011(4) 0.0204(2) Uani 1 1 d .
N17 N 0.4162(3) 0.06889(7) 0.62897(5) 0.0154(3) Uani 1 1 d .
C18 C 0.4273(4) -0.00372(8) 0.58775(6) 0.0157(3) Uani 1 1 d .
C19 C 0.6036(4) -0.07583(9) 0.60382(6) 0.0194(3) Uani 1 1 d .
H19 H 0.7122 -0.0785 0.6411 0.023 Uiso 1 1 calc R
C20 C 0.6164(4) -0.14395(9) 0.56376(6) 0.0235(3) Uani 1 1 d .
H20 H 0.7298 -0.1932 0.5747 0.028 Uiso 1 1 calc R
C21 C 0.4629(4) -0.13952(10) 0.50785(7) 0.0254(4) Uani 1 1 d .
H21 H 0.4759 -0.1851 0.4809 0.030 Uiso 1 1 calc R
C22 C 0.2890(4) -0.06683(10) 0.49206(6) 0.0239(3) Uani 1 1 d .
H22 H 0.1863 -0.0637 0.4543 0.029 Uiso 1 1 calc R
C23 C 0.2670(4) 0.00133(9) 0.53214(6) 0.0193(3) Uani 1 1 d .
H23 H 0.1464 0.0497 0.5219 0.023 Uiso 1 1 calc R

loop_
_atom_site_aniso_label
_atom_site_aniso_U_11
_atom_site_aniso_U_22
_atom_site_aniso_U_33
_atom_site_aniso_U_23
_atom_site_aniso_U_13
_atom_site_aniso_U_12
C1 0.0149(7) 0.0202(7) 0.0156(7) -0.0017(6) 0.0040(6) -0.0001(6)
C2 0.0150(7) 0.0218(8) 0.0129(7) -0.0014(6) 0.0029(6) 0.0002(6)
C3 0.0202(7) 0.0210(7) 0.0165(7) 0.0003(6) 0.0037(6) 0.0020(7)
C4 0.0217(8) 0.0312(8) 0.0121(7) 0.0016(6) -0.0003(7) 0.0043(7)
C5 0.0218(8) 0.0303(8) 0.0143(7) -0.0078(6) -0.0007(6) -0.0009(7)
C6 0.0217(8) 0.0199(8) 0.0192(7) -0.0041(6) 0.0034(6) -0.0006(6)
C7 0.0157(7) 0.0160(7) 0.0180(7) -0.0019(6) 0.0000(6) -0.0029(6)
C8 0.0151(7) 0.0141(7) 0.0195(7) -0.0012(6) -0.0015(6) -0.0020(6)
C9 0.0211(8) 0.0198(7) 0.0169(7) 0.0007(6) -0.0017(6) -0.0043(6)
C10 0.0233(8) 0.0178(7) 0.0256(7) 0.0050(6) -0.0048(6) -0.0003(6)
C11 0.0196(8) 0.0149(7) 0.0314(8) -0.0016(6) -0.0013(7) 0.0009(6)
C12 0.0194(8) 0.0192(7) 0.0208(7) -0.0041(6) 0.0020(6) -0.0012(6)
C13 0.0179(7) 0.0160(7) 0.0152(7) 0.0026(5) 0.0008(6) 0.0028(6)
O14 0.0279(6) 0.0197(5) 0.0175(5) -0.0002(4) 0.0025(5) -0.0054(5)
C15 0.0164(7) 0.0169(7) 0.0138(6) 0.0004(6) -0.0035(5) -0.0002(6)
O16 0.0242(6) 0.0204(5) 0.0168(5) 0.0008(4) 0.0035(4) -0.0012(5)
N17 0.0204(6) 0.0131(6) 0.0127(5) -0.0005(4) -0.0001(5) -0.0002(5)
C18 0.0185(7) 0.0143(7) 0.0142(6) -0.0008(5) 0.0032(6) -0.0046(6)
C19 0.0214(8) 0.0186(7) 0.0181(7) 0.0015(6) 0.0020(6) -0.0028(6)
C20 0.0253(8) 0.0157(7) 0.0296(8) 0.0005(6) 0.0074(7) -0.0006(7)
C21 0.0287(9) 0.0222(8) 0.0253(8) -0.0112(6) 0.0101(7) -0.0085(7)
C22 0.0229(8) 0.0329(9) 0.0158(7) -0.0045(6) 0.0016(6) -0.0090(7)
C23 0.0199(8) 0.0224(7) 0.0156(7) 0.0002(6) 0.0020(6) -0.0026(6)

loop_
_atom_type_symbol
_atom_type_description
_atom_type_scat_dispersion_real
_atom_type_scat_dispersion_imag
_atom_type_scat_source
C C 0.0033 0.0016 'International Tables Vol C Tables 4.2.6.8 and 6.1.1.4'
H H 0.0000 0.0000 'International Tables Vol C Tables 4.2.6.8 and 6.1.1.4'
N N 0.0061 0.0033 'International Tables Vol C Tables 4.2.6.8 and 6.1.1.4'
O O 0.0106 0.0060 'International Tables Vol C Tables 4.2.6.8 and 6.1.1.4'

loop_
_geom_angle_atom_site_label_1
_geom_angle_atom_site_label_2
_geom_angle_atom_site_label_3
_geom_angle
C2 C1 C6 117.85(13)
C2 C1 C7 123.51(12)
C6 C1 C7 118.64(12)
C1 C2 C3 120.24(13)
C1 C2 C13 126.84(12)
C3 C2 C13 112.92(12)
C4 C3 C2 120.63(13)
C5 C4 C3 119.41(13)
C6 C5 C4 120.42(13)
C5 C6 C1 121.42(13)
C12 C7 C8 117.78(12)
C12 C7 C1 119.81(12)
C8 C7 C1 122.25(12)
C9 C8 C7 119.99(13)
C9 C8 C15 114.01(12)
C7 C8 C15 126.01(12)
C10 C9 C8 120.97(13)
C9 C10 C11 119.60(13)
C10 C11 C12 120.05(13)
C11 C12 C7 121.52(13)
O14 C13 N17 119.87(12)
O14 C13 C2 120.45(12)
N17 C13 C2 119.02(12)
O16 C15 N17 118.80(12)
O16 C15 C8 120.83(13)
N17 C15 C8 119.45(11)
C13 N17 C15 126.82(11)
C13 N17 C18 117.30(11)
C15 N17 C18 115.76(10)
C19 C18 C23 120.96(12)
C19 C18 N17 119.78(12)
C23 C18 N17 119.23(12)
C18 C19 C20 119.19(13)
C21 C20 C19 120.63(14)
C20 C21 C22 119.69(13)
C21 C22 C23 120.55(14)
C18 C23 C22 118.96(14)

loop_
_geom_bond_atom_site_label_1
_geom_bond_atom_site_label_2
_geom_bond_distance
C1 C2 1.3975(18)
C1 C6 1.4050(19)
C1 C7 1.4766(19)
C2 C3 1.4023(19)
C2 C13 1.4977(19)
C3 C4 1.385(2)
C4 C5 1.3811(19)
C5 C6 1.3804(19)
C7 C12 1.4001(19)
C7 C8 1.4063(19)
C8 C9 1.3943(19)
C8 C15 1.4899(19)
C9 C10 1.379(2)
C10 C11 1.382(2)
C11 C12 1.3833(19)
C13 O14 1.2122(16)
C13 N17 1.4053(17)
C15 O16 1.2103(15)
C15 N17 1.4212(17)
N17 C18 1.4544(16)
C18 C19 1.3840(19)
C18 C23 1.3858(19)
C19 C20 1.3840(19)
C20 C21 1.378(2)
C21 C22 1.385(2)
C22 C23 1.3867(19)

loop_
_geom_torsion_atom_site_label_1
_geom_torsion_atom_site_label_2
_geom_torsion_atom_site_label_3
_geom_torsion_atom_site_label_4
_geom_torsion
C6 C1 C2 C3 0.2(2)
C7 C1 C2 C3 -179.36(13)
C6 C1 C2 C13 179.46(13)
C7 C1 C2 C13 -0.1(2)
C1 C2 C3 C4 -2.0(2)
C13 C2 C3 C4 178.70(13)
C2 C3 C4 C5 2.3(2)
C3 C4 C5 C6 -0.9(2)
C4 C5 C6 C1 -0.9(2)
C2 C1 C6 C5 1.2(2)
C7 C1 C6 C5 -179.20(13)
C2 C1 C7 C12 144.88(15)
C6 C1 C7 C12 -34.7(2)
C2 C1 C7 C8 -39.7(2)
C6 C1 C7 C8 140.67(14)
C12 C7 C8 C9 2.7(2)
C1 C7 C8 C9 -172.77(13)
C12 C7 C8 C15 -177.18(13)
C1 C7 C8 C15 7.3(2)
C7 C8 C9 C10 -3.3(2)
C15 C8 C9 C10 176.63(13)
C8 C9 C10 C11 1.1(2)
C9 C10 C11 C12 1.6(2)
C10 C11 C12 C7 -2.1(2)
C8 C7 C12 C11 -0.1(2)
C1 C7 C12 C11 175.53(14)
C1 C2 C13 O14 -141.78(16)
C3 C2 C13 O14 37.49(19)
C1 C2 C13 N17 47.6(2)
C3 C2 C13 N17 -133.17(14)
C9 C8 C15 O16 35.90(19)
C7 C8 C15 O16 -144.21(14)
C9 C8 C15 N17 -133.01(13)
C7 C8 C15 N17 46.88(19)
O14 C13 N17 C15 166.11(14)
C2 C13 N17 C15 -23.2(2)
O14 C13 N17 C18 -18.0(2)
C2 C13 N17 C18 152.69(13)
O16 C15 N17 C13 154.74(13)
C8 C15 N17 C13 -36.12(19)
O16 C15 N17 C18 -21.19(18)
C8 C15 N17 C18 147.95(13)
C13 N17 C18 C19 -53.00(18)
C15 N17 C18 C19 123.34(14)
C13 N17 C18 C23 128.56(14)
C15 N17 C18 C23 -55.11(18)
C23 C18 C19 C20 -0.6(2)
N17 C18 C19 C20 -178.99(13)
C18 C19 C20 C21 1.6(2)
C19 C20 C21 C22 -1.2(2)
C20 C21 C22 C23 -0.3(2)
C19 C18 C23 C22 -0.9(2)
N17 C18 C23 C22 177.54(13)
C21 C22 C23 C18 1.3(2)
